data_2224206
loop_
_publ_author_name
'Zou, Pei'
'Xie, Min-Hao'
'Wu, Hao'
'Liu, Ya-Ling'
'He, Yong-Jun'

_publ_section_title
;
 5,6,7,8-Tetrahydronaphthalene-1-carboxylic acid
;
_journal_coeditor_code FK2006
_journal_issue 12
_journal_name_full 'Acta Crystallographica Section E'
_journal_page_first o3223
_journal_paper_doi 10.1107/S1600536809049721
_journal_volume 65
_journal_year 2009
_chemical_formula_iupac 'C11 H12 O2'
_chemical_formula_moiety 'C11 H12 O2'
_chemical_formula_sum 'C11 H12 O2'
_chemical_formula_weight 176.21
_chemical_name_systematic
;
5,6,7,8-Tetrahydronaphthalene-1-carboxylic acid
;
_space_group_IT_number 2
_symmetry_cell_setting triclinic
_symmetry_space_group_name_Hall '-P 1'
_symmetry_space_group_name_H-M 'P -1'
_atom_sites_solution_hydrogens mixed
_atom_sites_solution_primary direct
_atom_sites_solution_secondary difmap
_audit_creation_method SHELXL-97
_cell_angle_alpha 68.390(10)
_cell_angle_beta 80.666(12)
_cell_angle_gamma 75.977(10)
_cell_formula_units_Z 2
_cell_length_a 7.477(2)
_cell_length_b 7.664(2)
_cell_length_c 8.546(2)
_cell_measurement_reflns_used 1274
_cell_measurement_temperature 93(2)
_cell_measurement_theta_max 27.48
_cell_measurement_theta_min 3.16
_cell_volume 440.3(2)
_computing_cell_refinement 'RAPID-AUTO (Rigaku, 2004)'
_computing_data_collection 'RAPID-AUTO (Rigaku, 2004)'
_computing_data_reduction 'RAPID-AUTO (Rigaku, 2004)'
_computing_molecular_graphics 'SHELXTL (Sheldrick, 2008)'
_computing_publication_material 'SHELXTL (Sheldrick, 2008)'
_computing_structure_refinement 'SHELXL97 (Sheldrick, 2008)'
_computing_structure_solution 'SHELXS97 (Sheldrick, 2008)'
_diffrn_ambient_temperature 93(2)
_diffrn_measured_fraction_theta_full 0.990
_diffrn_measured_fraction_theta_max 0.990
_diffrn_measurement_device_type 'Rigaku SPIDER'
_diffrn_measurement_method '\w scans'
_diffrn_radiation_monochromator graphite
_diffrn_radiation_source 'fine-focus sealed tube'
_diffrn_radiation_type MoK\a
_diffrn_radiation_wavelength 0.71073
_diffrn_reflns_av_R_equivalents 0.0263
_diffrn_reflns_av_sigmaI/netI 0.0448
_diffrn_reflns_limit_h_max 9
_diffrn_reflns_limit_h_min -9
_diffrn_reflns_limit_k_max 9
_diffrn_reflns_limit_k_min -9
_diffrn_reflns_limit_l_max 11
_diffrn_reflns_limit_l_min -8
_diffrn_reflns_number 4408
_diffrn_reflns_theta_full 27.48
_diffrn_reflns_theta_max 27.48
_diffrn_reflns_theta_min 3.16
_diffrn_standards_decay_% 0
_diffrn_standards_interval_count 0
_diffrn_standards_interval_time 0
_diffrn_standards_number 0
_exptl_absorpt_coefficient_mu 0.090
_exptl_absorpt_correction_T_max 0.9892
_exptl_absorpt_correction_T_min 0.9763
_exptl_absorpt_correction_type psi-scan
_exptl_absorpt_process_details '(North <i>et al.</i>, 1968)'
_exptl_crystal_colour Colorless
_exptl_crystal_density_diffrn 1.329
_exptl_crystal_density_method 'not measured'
_exptl_crystal_description Block
_exptl_crystal_F_000 188
_exptl_crystal_size_max 0.27
_exptl_crystal_size_mid 0.23
_exptl_crystal_size_min 0.12
_refine_diff_density_max 0.382
_refine_diff_density_min -0.172
_refine_ls_extinction_method none
_refine_ls_goodness_of_fit_ref 0.972
_refine_ls_hydrogen_treatment constr
_refine_ls_matrix_type full
_refine_ls_number_parameters 119
_refine_ls_number_reflns 1994
_refine_ls_number_restraints 0
_refine_ls_restrained_S_all 0.972
_refine_ls_R_factor_all 0.0539
_refine_ls_R_factor_gt 0.0393
_refine_ls_shift/su_max 0.000
_refine_ls_shift/su_mean 0.000
_refine_ls_structure_factor_coef Fsqd
_refine_ls_weighting_details 'calc w=1/[\s^2^(Fo^2^)+(0.0575P)^2^] where P=(Fo^2^+2Fc^2^)/3'
_refine_ls_weighting_scheme calc
_refine_ls_wR_factor_gt 0.0984
_refine_ls_wR_factor_ref 0.1062
_reflns_number_gt 1429
_reflns_number_total 1994
_reflns_threshold_expression I>2sigma(I)
_cod_data_source_file fk2006.cif
_cod_data_source_block I
_cod_depositor_comments
;
The following automatic conversions were performed:
'_symmetry_cell_setting' value 'Triclinic' changed to 'triclinic'
according to '/home/saulius/struct/CIF-dictionaries/cif_core.dic'
dictionary named 'cif_core.dic' version 2.4.1 from 2010-06-29.

Automatic conversion script
Id: cif_fix_enum 1527 2010-12-29 10:47:43Z saulius 

The following automatic conversions were performed:

'_symmetry_cell_setting' value 'Triclinic' changed to 'triclinic'
according to /home/saulius/struct/CIF-dictionaries/cif_core.dic
dictionary named 'cif_core.dic' version 2.4.1 from 2010-06-29.

Automatic conversion script
Id: cif_fix_values 1715 2011-07-08 13:25:40Z adriana 

The following automatic conversions were performed:

'_atom_sites_solution_hydrogens' value 'geom and difmap' was changed
to 'mixed'.

Automatic conversion script
Id: cif_fix_values 6452 2018-10-05 10:23:21Z andrius 
;
_cod_database_code 2224206
_cod_database_fobs_code 2224206

loop_
_symmetry_equiv_pos_as_xyz
'x, y, z'
'-x, -y, -z'

loop_
_atom_site_type_symbol
_atom_site_label
_atom_site_fract_x
_atom_site_fract_y
_atom_site_fract_z
_atom_site_U_iso_or_equiv
_atom_site_adp_type
_atom_site_calc_flag
_atom_site_refinement_flags
_atom_site_occupancy
_atom_site_disorder_assembly
_atom_site_disorder_group
O O1 0.92438(13) 0.25317(11) 0.46074(12) 0.0193(3) Uani d . 1 . .
H H10 1.0051 0.1691 0.4343 0.029 Uiso calc R 1 . .
O O2 0.81137(13) -0.00378(12) 0.63071(12) 0.0213(3) Uani d . 1 . .
C C1 0.49946(18) 0.26317(17) 0.73643(16) 0.0151(3) Uani d . 1 . .
C C2 0.43087(18) 0.09079(18) 0.73976(17) 0.0181(3) Uani d . 1 . .
H H2A 0.4896 -0.0245 0.8290 0.022 Uiso calc R 1 . .
H H2B 0.4691 0.0707 0.6302 0.022 Uiso calc R 1 . .
C C3 0.22129(19) 0.11404(19) 0.77249(18) 0.0214(3) Uani d . 1 . .
H H3A 0.1617 0.2140 0.6736 0.026 Uiso calc R 1 . .
H H3B 0.1849 -0.0078 0.7889 0.026 Uiso calc R 1 . .
C C4 0.15578(19) 0.17011(19) 0.92902(17) 0.0220(3) Uani d . 1 . .
H H4A 0.0212 0.1744 0.9550 0.026 Uiso calc R 1 . .
H H4B 0.2199 0.0736 1.0270 0.026 Uiso calc R 1 . .
C C5 0.19689(19) 0.36544(19) 0.89793(18) 0.0214(3) Uani d . 1 . .
H H5A 0.1020 0.4652 0.8285 0.026 Uiso calc R 1 . .
H H5B 0.1864 0.3847 1.0077 0.026 Uiso calc R 1 . .
C C6 0.38656(18) 0.39253(18) 0.81011(16) 0.0173(3) Uani d . 1 . .
C C7 0.4472(2) 0.55486(18) 0.80077(17) 0.0198(3) Uani d . 1 . .
H H7 0.3701 0.6409 0.8518 0.024 Uiso calc R 1 . .
C C8 0.61567(19) 0.59422(18) 0.71966(17) 0.0206(3) Uani d . 1 . .
H H8 0.6535 0.7062 0.7141 0.025 Uiso calc R 1 . .
C C9 0.72881(19) 0.46801(18) 0.64642(17) 0.0182(3) Uani d . 1 . .
H H9 0.8449 0.4937 0.5899 0.022 Uiso calc R 1 . .
C C10 0.67299(18) 0.30349(17) 0.65533(16) 0.0153(3) Uani d . 1 . .
C C11 0.80592(18) 0.16973(18) 0.58206(16) 0.0163(3) Uani d . 1 . .

loop_
_atom_site_aniso_label
_atom_site_aniso_U_11
_atom_site_aniso_U_22
_atom_site_aniso_U_33
_atom_site_aniso_U_12
_atom_site_aniso_U_13
_atom_site_aniso_U_23
O1 0.0163(5) 0.0170(5) 0.0231(5) -0.0046(4) 0.0068(4) -0.0076(4)
O2 0.0205(5) 0.0159(5) 0.0274(6) -0.0060(4) 0.0067(4) -0.0092(4)
C1 0.0155(7) 0.0148(6) 0.0146(6) -0.0036(5) -0.0024(5) -0.0038(5)
C2 0.0161(7) 0.0184(7) 0.0203(7) -0.0059(5) 0.0016(6) -0.0072(6)
C3 0.0171(7) 0.0214(7) 0.0264(8) -0.0080(5) 0.0002(6) -0.0071(6)
C4 0.0155(7) 0.0235(7) 0.0236(8) -0.0062(6) 0.0029(6) -0.0047(6)
C5 0.0167(7) 0.0240(7) 0.0229(7) -0.0035(5) 0.0040(6) -0.0099(6)
C6 0.0162(7) 0.0182(7) 0.0159(7) -0.0025(5) -0.0002(5) -0.0050(5)
C7 0.0208(7) 0.0171(7) 0.0207(7) -0.0008(5) 0.0002(6) -0.0085(6)
C8 0.0238(8) 0.0159(7) 0.0244(8) -0.0060(5) -0.0015(6) -0.0083(6)
C9 0.0151(7) 0.0190(7) 0.0191(7) -0.0060(5) 0.0007(6) -0.0044(5)
C10 0.0158(7) 0.0147(6) 0.0147(6) -0.0026(5) -0.0008(5) -0.0047(5)
C11 0.0140(7) 0.0200(7) 0.0165(7) -0.0060(5) -0.0003(5) -0.0067(5)

loop_
_atom_type_symbol
_atom_type_description
_atom_type_scat_dispersion_real
_atom_type_scat_dispersion_imag
_atom_type_scat_source
C C 0.0033 0.0016 'International Tables Vol C Tables 4.2.6.8 and 6.1.1.4'
H H 0.0000 0.0000 'International Tables Vol C Tables 4.2.6.8 and 6.1.1.4'
O O 0.0106 0.0060 'International Tables Vol C Tables 4.2.6.8 and 6.1.1.4'

loop_
_geom_angle_atom_site_label_1
_geom_angle_atom_site_label_2
_geom_angle_atom_site_label_3
_geom_angle_site_symmetry_1
_geom_angle_site_symmetry_3
_geom_angle
_geom_angle_publ_flag
C11 O1 H10 . . 109.5 ?
C6 C1 C10 . . 117.91(12) ?
C6 C1 C2 . . 119.92(12) ?
C10 C1 C2 . . 122.13(11) ?
C1 C2 C3 . . 112.64(10) ?
C1 C2 H2A . . 109.1 ?
C3 C2 H2A . . 109.1 ?
C1 C2 H2B . . 109.1 ?
C3 C2 H2B . . 109.1 ?
H2A C2 H2B . . 107.8 ?
C4 C3 C2 . . 110.24(12) ?
C4 C3 H3A . . 109.6 ?
C2 C3 H3A . . 109.6 ?
C4 C3 H3B . . 109.6 ?
C2 C3 H3B . . 109.6 ?
H3A C3 H3B . . 108.1 ?
C5 C4 C3 . . 109.55(11) ?
C5 C4 H4A . . 109.8 ?
C3 C4 H4A . . 109.8 ?
C5 C4 H4B . . 109.8 ?
C3 C4 H4B . . 109.8 ?
H4A C4 H4B . . 108.2 ?
C6 C5 C4 . . 114.16(11) ?
C6 C5 H5A . . 108.7 ?
C4 C5 H5A . . 108.7 ?
C6 C5 H5B . . 108.7 ?
C4 C5 H5B . . 108.7 ?
H5A C5 H5B . . 107.6 ?
C7 C6 C1 . . 119.70(12) ?
C7 C6 C5 . . 117.82(11) ?
C1 C6 C5 . . 122.47(12) ?
C8 C7 C6 . . 122.00(12) ?
C8 C7 H7 . . 119.0 ?
C6 C7 H7 . . 119.0 ?
C7 C8 C9 . . 119.04(12) ?
C7 C8 H8 . . 120.5 ?
C9 C8 H8 . . 120.5 ?
C8 C9 C10 . . 120.29(12) ?
C8 C9 H9 . . 119.9 ?
C10 C9 H9 . . 119.9 ?
C9 C10 C1 . . 121.05(11) ?
C9 C10 C11 . . 117.19(12) ?
C1 C10 C11 . . 121.71(11) ?
O2 C11 O1 . . 122.06(11) ?
O2 C11 C10 . . 124.11(11) ?
O1 C11 C10 . . 113.80(11) ?

loop_
_geom_bond_atom_site_label_1
_geom_bond_atom_site_label_2
_geom_bond_site_symmetry_2
_geom_bond_distance
_geom_bond_publ_flag
O1 C11 . 1.3254(14) ?
O1 H10 . 0.8400 ?
O2 C11 . 1.2307(15) ?
C1 C6 . 1.4049(17) ?
C1 C10 . 1.4157(18) ?
C1 C2 . 1.5182(17) ?
C2 C3 . 1.5247(19) ?
C2 H2A . 0.9900 ?
C2 H2B . 0.9900 ?
C3 C4 . 1.5242(19) ?
C3 H3A . 0.9900 ?
C3 H3B . 0.9900 ?
C4 C5 . 1.5196(18) ?
C4 H4A . 0.9900 ?
C4 H4B . 0.9900 ?
C5 C6 . 1.5166(18) ?
C5 H5A . 0.9900 ?
C5 H5B . 0.9900 ?
C6 C7 . 1.3956(18) ?
C7 C8 . 1.3804(19) ?
C7 H7 . 0.9500 ?
C8 C9 . 1.3859(18) ?
C8 H8 . 0.9500 ?
C9 C10 . 1.3941(18) ?
C9 H9 . 0.9500 ?
C10 C11 . 1.4860(18) ?

loop_
_geom_hbond_atom_site_label_D
_geom_hbond_atom_site_label_H
_geom_hbond_atom_site_label_A
_geom_hbond_site_symmetry_A
_geom_hbond_distance_DH
_geom_hbond_distance_HA
_geom_hbond_distance_DA
_geom_hbond_angle_DHA
_geom_hbond_publ_flag
O1 H10 O2 2_756 0.8400 1.8000 2.6338(15) 175.00 yes
C2 H2B O2 . 0.9900 2.4800 2.8506(19) 101.00 yes
C8 H8 O2 1_565 0.9500 2.5800 3.509(2) 165.00 yes

loop_
_geom_torsion_atom_site_label_1
_geom_torsion_atom_site_label_2
_geom_torsion_atom_site_label_3
_geom_torsion_atom_site_label_4
_geom_torsion_site_symmetry_1
_geom_torsion_site_symmetry_2
_geom_torsion_site_symmetry_3
_geom_torsion_site_symmetry_4
_geom_torsion
_geom_torsion_publ_flag
C6 C1 C2 C3 . . . . 19.10(17) ?
C10 C1 C2 C3 . . . . -158.53(13) ?
C1 C2 C3 C4 . . . . -51.66(15) ?
C2 C3 C4 C5 . . . . 64.12(14) ?
C3 C4 C5 C6 . . . . -43.06(16) ?
C10 C1 C6 C7 . . . . 0.30(19) ?
C2 C1 C6 C7 . . . . -177.43(12) ?
C10 C1 C6 C5 . . . . 179.06(12) ?
C2 C1 C6 C5 . . . . 1.3(2) ?
C4 C5 C6 C7 . . . . -170.00(12) ?
C4 C5 C6 C1 . . . . 11.22(19) ?
C1 C6 C7 C8 . . . . 0.5(2) ?
C5 C6 C7 C8 . . . . -178.34(13) ?
C6 C7 C8 C9 . . . . -0.5(2) ?
C7 C8 C9 C10 . . . . -0.2(2) ?
C8 C9 C10 C1 . . . . 1.0(2) ?
C8 C9 C10 C11 . . . . -176.76(12) ?
C6 C1 C10 C9 . . . . -1.0(2) ?
C2 C1 C10 C9 . . . . 176.64(12) ?
C6 C1 C10 C11 . . . . 176.63(12) ?
C2 C1 C10 C11 . . . . -5.7(2) ?
C9 C10 C11 O2 . . . . 151.98(13) ?
C1 C10 C11 O2 . . . . -25.8(2) ?
C9 C10 C11 O1 . . . . -26.09(18) ?
C1 C10 C11 O1 . . . . 156.15(12) ?

loop_
_cod_related_entry_id
_cod_related_entry_database
_cod_related_entry_code
1 ChemSpider 209323
